data_7154349
loop_
_publ_author_name
'Baumann, Marcus'
'Rodriguez Garcia, Antonio M.'
'Baxendale, Ian R.'

_publ_section_title
;
 Flow synthesis of ethyl isocyanoacetate enabling the telescoped synthesis
 of 1,2,4-triazoles and pyrrolo-[1,2-c]pyrimidines.
;
_journal_issue 14
_journal_name_full 'Organic &amp; biomolecular chemistry'
_journal_page_first 4231
_journal_page_last 4239
_journal_paper_doi 10.1039/c5ob00245a
_journal_volume 13
_journal_year 2015
_chemical_formula_moiety 'C12 H9 F3 N2 O3'
_chemical_formula_sum 'C12 H9 F3 N2 O3'
_chemical_formula_weight 286.21
_chemical_name_systematic
;
 ?
;
_space_group_crystal_system orthorhombic
_space_group_IT_number 61
_space_group_name_Hall '-P 2ac 2ab'
_space_group_name_H-M_alt 'P b c a'
_symmetry_space_group_name_Hall '-P 2ac 2ab'
_symmetry_space_group_name_H-M 'P b c a'
_atom_sites_solution_hydrogens mixed
_atom_sites_solution_primary direct
_atom_sites_solution_secondary difmap
_audit_creation_date 2013-12-12
_audit_creation_method
;
Olex2 1.2-alpha
(compiled 2013.12.10 svn.r2850 for OlexSys, GUI svn.r4736)
;
_audit_update_record
;
2014-12-15 deposited with the CCDC.
2015-02-26 downloaded from the CCDC.
;
_cell_angle_alpha 90
_cell_angle_beta 90
_cell_angle_gamma 90
_cell_formula_units_Z 16
_cell_length_a 12.5161(10)
_cell_length_b 14.0082(11)
_cell_length_c 27.051(2)
_cell_measurement_reflns_used 9897
_cell_measurement_temperature 120
_cell_measurement_theta_max 28.91
_cell_measurement_theta_min 2.309
_cell_volume 4742.8(6)
_computing_cell_refinement 'SAINT v7.46A (Bruker, 2008)'
_computing_data_collection 'SMART v5.625 (Bruker, 2001)'
_computing_data_reduction 'SAINT v7.46A (Bruker, 2008)'
_computing_molecular_graphics 'Olex2 (Dolomanov et al., 2009)'
_computing_publication_material 'Olex2 (Dolomanov et al., 2009)'
_computing_structure_refinement 'ShelXL-2012 (Sheldrick, 2008)'
_computing_structure_solution 'XS (Sheldrick, 2008)'
_diffrn_ambient_temperature 120
_diffrn_detector 'CCD area detector'
_diffrn_detector_area_resol_mean 5.6
_diffrn_detector_type 'Bruker SMART CCD 6000 area detector'
_diffrn_measured_fraction_theta_full 1.000
_diffrn_measured_fraction_theta_max 1.000
_diffrn_measurement_device 'three-circle diffractometer'
_diffrn_measurement_device_type 'Bruker SMART CCD 6000 area detector'
_diffrn_measurement_method '\w scans'
_diffrn_radiation_monochromator graphite
_diffrn_radiation_probe x-ray
_diffrn_radiation_type MoK\a
_diffrn_radiation_wavelength 0.71073
_diffrn_reflns_av_R_equivalents 0.0371
_diffrn_reflns_av_unetI/netI 0.0214
_diffrn_reflns_Laue_measured_fraction_full 1.000
_diffrn_reflns_Laue_measured_fraction_max 1.000
_diffrn_reflns_limit_h_max 14
_diffrn_reflns_limit_h_min -14
_diffrn_reflns_limit_k_max 16
_diffrn_reflns_limit_k_min -16
_diffrn_reflns_limit_l_max 32
_diffrn_reflns_limit_l_min -32
_diffrn_reflns_number 37987
_diffrn_reflns_point_group_measured_fraction_full 1.000
_diffrn_reflns_point_group_measured_fraction_max 1.000
_diffrn_reflns_theta_full 25.000
_diffrn_reflns_theta_max 24.999
_diffrn_reflns_theta_min 1.506
_diffrn_source 'sealed X-ray tube'
_diffrn_source_current 35.0
_diffrn_source_power 1.75
_diffrn_source_target Mo
_diffrn_source_voltage 50.0
_exptl_absorpt_coefficient_mu 0.147
_exptl_absorpt_correction_T_max 0.7460
_exptl_absorpt_correction_T_min 0.6090
_exptl_absorpt_correction_type multi-scan
_exptl_absorpt_process_details
;
SADABS-2009/1 (Bruker,2010) was used for absorption correction.
wR2(int) was 0.0900 before and 0.0582 after correction.
The Ratio of minimum to maximum transmission is 0.8164.
The \l/2 correction factor is 0.0015.
;
_exptl_crystal_colour colourless
_exptl_crystal_colour_primary colourless
_exptl_crystal_density_diffrn 1.603
_exptl_crystal_density_method 'not measured'
_exptl_crystal_description brick
_exptl_crystal_F_000 2336
_exptl_crystal_size_max 0.63
_exptl_crystal_size_mid 0.46
_exptl_crystal_size_min 0.33
_refine_diff_density_max 0.494
_refine_diff_density_min -0.306
_refine_diff_density_rms 0.067
_refine_ls_extinction_method none
_refine_ls_goodness_of_fit_ref 1.209
_refine_ls_hydrogen_treatment constr
_refine_ls_matrix_type full
_refine_ls_number_parameters 365
_refine_ls_number_reflns 4178
_refine_ls_number_restraints 0
_refine_ls_restrained_S_all 1.209
_refine_ls_R_factor_all 0.0778
_refine_ls_R_factor_gt 0.0665
_refine_ls_shift/su_max 0.007
_refine_ls_shift/su_mean 0.000
_refine_ls_structure_factor_coef Fsqd
_refine_ls_weighting_details
;
 w=1/[\s^2^(Fo^2^)+(0.0320P)^2^+12.3320P]
 where P=(Fo^2^+2Fc^2^)/3
;
_refine_ls_weighting_scheme calc
_refine_ls_wR_factor_gt 0.1543
_refine_ls_wR_factor_ref 0.1646
_reflns_Friedel_coverage 0.000
_reflns_number_gt 3538
_reflns_number_total 4178
_reflns_threshold_expression 'I > 2\s(I)'
_cod_data_source_file c5ob00245a3.cif
_cod_data_source_block 13srv320
_cod_depositor_comments 'Adding full bibliography for 7154349--7154352.cif.'
_cod_original_cell_volume 4742.7(7)
_cod_database_code 7154349
_shelxl_version_number 2013-2
_shelx_space_group_comment
;
The symmetry employed for this shelxl refinement is uniquely defined
by the following loop, which should always be used as a source of
symmetry information in preference to the above space-group names.
They are only intended as comments.
;
_olex2_refinement_description
;
1. Fixed Uiso
 At 1.2 times of:
  All C(H) groups, All C(H,H) groups
2. Others
 Uiso(H12A)=Uiso(H12B)=Uiso(H12C)=FVAR(1)
 Uiso(H12D)=Uiso(H12E)=Uiso(H12F)=FVAR(2)
3.a Rotating group:
 C12A(H12A,H12B,H12C), C12B(H12D,H12E,H12F)
3.b Secondary CH2 refined with riding coordinates:
 C11A(H11A,H11B), C11B(H11C,H11D)
3.c Aromatic/amide H refined with riding coordinates:
 C4A(H4A), C5A(H5A), C7A(H7A), C10A(H10A), C4B(H4B), C5B(H5B), C7B(H7B),
 C10B(H10B)
;

loop_
_space_group_symop_operation_xyz
'x, y, z'
'-x+1/2, -y, z+1/2'
'-x, y+1/2, -z+1/2'
'x+1/2, -y+1/2, -z'
'-x, -y, -z'
'x-1/2, y, -z-1/2'
'x, -y-1/2, z-1/2'
'-x-1/2, y-1/2, z'

loop_
_atom_site_label
_atom_site_type_symbol
_atom_site_fract_x
_atom_site_fract_y
_atom_site_fract_z
_atom_site_U_iso_or_equiv
_atom_site_adp_type
_atom_site_occupancy
_atom_site_site_symmetry_order
_atom_site_calc_flag
_atom_site_refinement_flags_posn
F1A F 0.4761(2) 0.11869(18) 0.79643(8) 0.0514(6) Uani 1 1 d .
F2A F 0.5055(2) -0.03208(16) 0.79088(8) 0.0494(6) Uani 1 1 d .
F3A F 0.6223(2) 0.05958(17) 0.82466(7) 0.0474(6) Uani 1 1 d .
O1A O 0.7041(2) 0.0796(2) 0.73701(9) 0.0391(6) Uani 1 1 d .
O2A O 0.5641(3) 0.1206(2) 0.46605(10) 0.0545(8) Uani 1 1 d .
O3A O 0.7330(3) 0.1499(2) 0.48845(9) 0.0501(8) Uani 1 1 d .
N1A N 0.5754(2) 0.0831(2) 0.64771(10) 0.0313(7) Uani 1 1 d .
N2A N 0.6956(3) 0.1181(2) 0.58374(11) 0.0380(7) Uani 1 1 d .
C1A C 0.5519(3) 0.0536(3) 0.78817(13) 0.0373(9) Uani 1 1 d .
C2A C 0.6073(3) 0.0691(2) 0.73744(12) 0.0310(8) Uani 1 1 d .
C3A C 0.5379(3) 0.0682(2) 0.69575(12) 0.0309(8) Uani 1 1 d .
C4A C 0.4281(3) 0.0516(3) 0.69210(14) 0.0387(9) Uani 1 1 d .
H4A H 0.3813 0.0398 0.7191 0.046 Uiso 1 1 calc R
C5A C 0.3985(3) 0.0550(3) 0.64270(15) 0.0428(10) Uani 1 1 d .
H5A H 0.3285 0.0458 0.6300 0.051 Uiso 1 1 calc R
C6A C 0.4890(3) 0.0743(3) 0.61527(13) 0.0366(9) Uani 1 1 d .
C7A C 0.5105(3) 0.0877(3) 0.56473(14) 0.0402(9) Uani 1 1 d .
H7A H 0.4556 0.0809 0.5408 0.048 Uiso 1 1 calc R
C8A C 0.6109(3) 0.1103(3) 0.55112(13) 0.0399(9) Uani 1 1 d .
C9A C 0.6328(4) 0.1270(3) 0.49720(14) 0.0426(9) Uani 1 1 d .
C10A C 0.6758(3) 0.1034(3) 0.63027(13) 0.0343(8) Uani 1 1 d .
H10A H 0.7332 0.1069 0.6532 0.041 Uiso 1 1 calc R
C11A C 0.7582(4) 0.1637(4) 0.43596(15) 0.0588(13) Uani 1 1 d .
H11A H 0.7476 0.1035 0.4175 0.071 Uiso 1 1 calc R
H11B H 0.7112 0.2133 0.4215 0.071 Uiso 1 1 calc R
C12A C 0.8677(4) 0.1930(5) 0.43333(18) 0.0725(16) Uani 1 1 d .
H12A H 0.8866 0.2067 0.3989 0.102(12) Uiso 1 1 d GR
H12B H 0.9136 0.1419 0.4460 0.102(12) Uiso 1 1 d GR
H12C H 0.8779 0.2507 0.4533 0.102(12) Uiso 1 1 d GR
F1B F 0.3427(2) 0.24824(19) 0.20641(8) 0.0560(7) Uani 1 1 d .
F2B F 0.2697(2) 0.11263(17) 0.19458(8) 0.0537(7) Uani 1 1 d .
F3B F 0.1820(2) 0.2403(2) 0.18004(8) 0.0563(7) Uani 1 1 d .
O1B O 0.1101(2) 0.20873(19) 0.26845(9) 0.0385(6) Uani 1 1 d .
O2B O 0.2624(3) 0.0807(3) 0.52943(10) 0.0650(10) Uani 1 1 d .
O3B O 0.0924(3) 0.1155(3) 0.51212(10) 0.0598(9) Uani 1 1 d .
N1B N 0.2458(2) 0.1636(2) 0.35136(10) 0.0291(6) Uani 1 1 d .
N2B N 0.1275(3) 0.1404(3) 0.41727(11) 0.0423(8) Uani 1 1 d .
C1B C 0.2522(3) 0.2011(3) 0.21053(13) 0.0373(9) Uani 1 1 d .
C2B C 0.2067(3) 0.1979(2) 0.26377(12) 0.0306(8) Uani 1 1 d .
C3B C 0.2806(3) 0.1792(2) 0.30281(12) 0.0298(8) Uani 1 1 d .
C4B C 0.3922(3) 0.1746(3) 0.30398(13) 0.0351(8) Uani 1 1 d .
H4B H 0.4378 0.1822 0.2762 0.042 Uiso 1 1 calc R
C5B C 0.4257(3) 0.1572(3) 0.35190(14) 0.0373(9) Uani 1 1 d .
H5B H 0.4976 0.1516 0.3627 0.045 Uiso 1 1 calc R
C6B C 0.3353(3) 0.1494(3) 0.38124(13) 0.0324(8) Uani 1 1 d .
C7B C 0.3164(3) 0.1313(3) 0.43169(13) 0.0365(9) Uani 1 1 d .
H7B H 0.3741 0.1224 0.4540 0.044 Uiso 1 1 calc R
C8B C 0.2148(3) 0.1267(3) 0.44734(13) 0.0395(9) Uani 1 1 d .
C9B C 0.1940(3) 0.1047(3) 0.50092(15) 0.0466(10) Uani 1 1 d .
C10B C 0.1449(3) 0.1584(3) 0.37088(13) 0.0357(8) Uani 1 1 d .
H10B H 0.0854 0.1683 0.3497 0.043 Uiso 1 1 calc R
C11B C 0.0649(4) 0.0956(5) 0.56381(16) 0.0735(17) Uani 1 1 d .
H11C H 0.0802 0.0281 0.5719 0.088 Uiso 1 1 calc R
H11D H 0.1073 0.1368 0.5862 0.088 Uiso 1 1 calc R
C12B C -0.0448(4) 0.1147(4) 0.56942(17) 0.0695(15) Uani 1 1 d .
H12D H -0.0858 0.0750 0.5464 0.152(18) Uiso 1 1 d GR
H12E H -0.0586 0.1822 0.5624 0.152(18) Uiso 1 1 d GR
H12F H -0.0666 0.1002 0.6034 0.152(18) Uiso 1 1 d GR

loop_
_atom_site_aniso_label
_atom_site_aniso_U_11
_atom_site_aniso_U_22
_atom_site_aniso_U_33
_atom_site_aniso_U_23
_atom_site_aniso_U_13
_atom_site_aniso_U_12
F1A 0.0583(15) 0.0551(15) 0.0409(13) -0.0075(11) 0.0139(11) 0.0087(12)
F2A 0.0679(16) 0.0425(13) 0.0377(12) -0.0008(10) 0.0107(11) -0.0170(12)
F3A 0.0628(15) 0.0552(15) 0.0241(10) -0.0049(10) 0.0002(10) -0.0056(12)
O1A 0.0391(15) 0.0504(16) 0.0278(13) 0.0029(11) -0.0032(11) -0.0015(13)
O2A 0.070(2) 0.062(2) 0.0323(15) 0.0015(14) -0.0141(15) 0.0011(16)
O3A 0.067(2) 0.0592(19) 0.0240(13) 0.0030(12) -0.0012(13) -0.0065(16)
N1A 0.0361(17) 0.0302(16) 0.0277(15) -0.0016(12) -0.0028(13) -0.0006(13)
N2A 0.0438(18) 0.0405(18) 0.0296(16) 0.0020(14) -0.0018(14) -0.0050(15)
C1A 0.047(2) 0.035(2) 0.0298(19) -0.0046(16) 0.0041(17) -0.0032(18)
C2A 0.039(2) 0.0263(18) 0.0277(18) -0.0023(14) 0.0017(15) 0.0019(16)
C3A 0.038(2) 0.0263(18) 0.0280(17) -0.0040(14) 0.0036(15) -0.0013(15)
C4A 0.037(2) 0.039(2) 0.040(2) -0.0081(17) 0.0040(17) 0.0012(17)
C5A 0.033(2) 0.050(2) 0.045(2) -0.0088(19) -0.0044(18) 0.0012(18)
C6A 0.040(2) 0.036(2) 0.0346(19) -0.0048(16) -0.0083(16) 0.0021(17)
C7A 0.046(2) 0.043(2) 0.0319(19) -0.0025(17) -0.0092(17) 0.0050(19)
C8A 0.058(3) 0.036(2) 0.0260(18) 0.0003(16) -0.0065(17) 0.0003(19)
C9A 0.054(3) 0.042(2) 0.032(2) 0.0032(17) -0.0022(19) -0.002(2)
C10A 0.041(2) 0.0328(19) 0.0293(18) -0.0008(15) -0.0024(16) -0.0026(16)
C11A 0.075(3) 0.072(3) 0.029(2) 0.009(2) 0.004(2) -0.006(3)
C12A 0.072(4) 0.106(5) 0.039(3) 0.005(3) 0.003(2) -0.011(3)
F1B 0.0657(16) 0.0670(17) 0.0352(12) 0.0036(11) 0.0092(11) -0.0266(14)
F2B 0.0849(19) 0.0410(13) 0.0352(12) -0.0076(10) 0.0092(12) 0.0043(13)
F3B 0.0682(17) 0.0745(18) 0.0261(11) 0.0113(11) -0.0009(11) 0.0183(14)
O1B 0.0391(15) 0.0461(16) 0.0303(13) 0.0082(11) -0.0032(11) -0.0018(12)
O2B 0.068(2) 0.096(3) 0.0308(15) 0.0170(16) -0.0105(15) -0.005(2)
O3B 0.065(2) 0.091(3) 0.0233(14) 0.0078(15) 0.0019(13) 0.0004(19)
N1B 0.0362(16) 0.0275(15) 0.0235(14) -0.0024(12) -0.0020(13) 0.0017(13)
N2B 0.047(2) 0.055(2) 0.0249(15) 0.0023(14) 0.0019(14) -0.0037(16)
C1B 0.047(2) 0.039(2) 0.0260(18) -0.0010(16) 0.0005(17) 0.0028(18)
C2B 0.041(2) 0.0256(17) 0.0251(17) 0.0006(14) 0.0009(15) -0.0023(15)
C3B 0.039(2) 0.0261(18) 0.0239(16) -0.0038(14) 0.0005(14) 0.0009(15)
C4B 0.037(2) 0.035(2) 0.0334(19) -0.0056(16) 0.0032(16) 0.0022(16)
C5B 0.037(2) 0.039(2) 0.036(2) -0.0055(16) -0.0026(16) 0.0048(17)
C6B 0.037(2) 0.0302(18) 0.0298(18) -0.0051(14) -0.0065(15) 0.0021(16)
C7B 0.045(2) 0.035(2) 0.0293(18) -0.0012(15) -0.0079(16) 0.0008(17)
C8B 0.051(2) 0.043(2) 0.0245(18) -0.0003(16) -0.0064(16) 0.0002(19)
C9B 0.046(2) 0.061(3) 0.033(2) 0.0050(19) -0.0016(19) -0.003(2)
C10B 0.040(2) 0.043(2) 0.0246(18) 0.0021(15) -0.0019(15) -0.0044(17)
C11B 0.069(3) 0.125(5) 0.026(2) 0.012(3) 0.009(2) -0.006(3)
C12B 0.074(4) 0.099(4) 0.036(2) 0.010(3) 0.002(2) 0.001(3)

loop_
_atom_type_symbol
_atom_type_description
_atom_type_scat_dispersion_real
_atom_type_scat_dispersion_imag
_atom_type_scat_source
C C 0.0033 0.0016 'International Tables Vol C Tables 4.2.6.8 and 6.1.1.4'
H H 0.0000 0.0000 'International Tables Vol C Tables 4.2.6.8 and 6.1.1.4'
F F 0.0171 0.0103 'International Tables Vol C Tables 4.2.6.8 and 6.1.1.4'
N N 0.0061 0.0033 'International Tables Vol C Tables 4.2.6.8 and 6.1.1.4'
O O 0.0106 0.0060 'International Tables Vol C Tables 4.2.6.8 and 6.1.1.4'

loop_
_geom_angle_atom_site_label_1
_geom_angle_atom_site_label_2
_geom_angle_atom_site_label_3
_geom_angle
C9A O3A C11A 114.3(3)
C3A N1A C6A 108.1(3)
C10A N1A C3A 131.2(3)
C10A N1A C6A 120.7(3)
C10A N2A C8A 117.3(3)
F1A C1A F2A 107.2(3)
F1A C1A C2A 111.7(3)
F2A C1A C2A 111.6(3)
F3A C1A F1A 107.7(3)
F3A C1A F2A 107.7(3)
F3A C1A C2A 110.6(3)
O1A C2A C1A 118.0(3)
O1A C2A C3A 126.8(3)
C3A C2A C1A 115.2(3)
N1A C3A C2A 122.0(3)
N1A C3A C4A 106.8(3)
C4A C3A C2A 131.1(3)
C5A C4A C3A 108.9(3)
C6A C5A C4A 107.8(3)
N1A C6A C7A 116.8(3)
C5A C6A N1A 108.3(3)
C5A C6A C7A 134.9(4)
C8A C7A C6A 118.4(4)
N2A C8A C9A 117.8(4)
C7A C8A N2A 124.0(3)
C7A C8A C9A 118.2(4)
O2A C9A O3A 124.9(4)
O2A C9A C8A 122.4(4)
O3A C9A C8A 112.7(3)
N2A C10A N1A 122.7(3)
C12A C11A O3A 106.9(4)
C9B O3B C11B 115.1(4)
C6B N1B C3B 108.4(3)
C10B N1B C3B 131.0(3)
C10B N1B C6B 120.6(3)
C10B N2B C8B 117.8(3)
F1B C1B F2B 107.3(3)
F1B C1B F3B 108.1(3)
F1B C1B C2B 114.2(3)
F2B C1B C2B 109.6(3)
F3B C1B F2B 107.1(3)
F3B C1B C2B 110.3(3)
O1B C2B C1B 117.1(3)
O1B C2B C3B 125.8(3)
C3B C2B C1B 117.1(3)
N1B C3B C2B 121.4(3)
C4B C3B N1B 106.4(3)
C4B C3B C2B 132.2(3)
C5B C4B C3B 109.4(3)
C4B C5B C6B 107.6(3)
N1B C6B C7B 116.9(3)
C5B C6B N1B 108.2(3)
C5B C6B C7B 134.9(4)
C8B C7B C6B 118.2(3)
N2B C8B C9B 117.4(4)
C7B C8B N2B 124.0(3)
C7B C8B C9B 118.5(3)
O2B C9B O3B 125.0(4)
O2B C9B C8B 123.6(4)
O3B C9B C8B 111.4(3)
N2B C10B N1B 122.5(3)
C12B C11B O3B 107.2(4)

loop_
_geom_bond_atom_site_label_1
_geom_bond_atom_site_label_2
_geom_bond_distance
F1A C1A 1.334(4)
F2A C1A 1.336(4)
F3A C1A 1.325(4)
O1A C2A 1.220(4)
O2A C9A 1.208(5)
O3A C9A 1.316(5)
O3A C11A 1.467(5)
N1A C3A 1.397(4)
N1A C6A 1.398(5)
N1A C10A 1.372(5)
N2A C8A 1.384(5)
N2A C10A 1.299(5)
C1A C2A 1.553(5)
C2A C3A 1.424(5)
C3A C4A 1.398(5)
C4A C5A 1.387(5)
C5A C6A 1.381(6)
C6A C7A 1.406(5)
C7A C8A 1.347(6)
C8A C9A 1.502(5)
C11A C12A 1.432(7)
F1B C1B 1.316(5)
F2B C1B 1.330(4)
F3B C1B 1.324(4)
O1B C2B 1.225(4)
O2B C9B 1.200(5)
O3B C9B 1.316(5)
O3B C11B 1.467(5)
N1B C3B 1.401(4)
N1B C6B 1.395(4)
N1B C10B 1.370(5)
N2B C8B 1.376(5)
N2B C10B 1.298(5)
C1B C2B 1.549(5)
C2B C3B 1.428(5)
C3B C4B 1.399(5)
C4B C5B 1.384(5)
C5B C6B 1.387(5)
C6B C7B 1.408(5)
C7B C8B 1.342(6)
C8B C9B 1.505(5)
C11B C12B 1.407(7)
